data_4308351
loop_
_publ_author_name
'Bula Dutta'
'Pradip Bag'
'Ulrich Fl\"orke'
'Kamalaksha Nag'

_publ_section_title
;
Dinuclear Zinc(II) Complexes of Tetraiminodiphenol Macrocycles and Their
Interactions with Carboxylate Anions and Amino Acids. Photoluminescence,
Equilibria, and Structure
;
_journal_name_full 'Inorganic Chemistry'
_journal_page_first 147
_journal_page_last 157
_journal_paper_doi 10.1021/ic049056a
_journal_volume 44
_journal_year 2005
_chemical_formula_moiety '(C24 H30 N4 O4 Zn2)(Cl O4)2'
_chemical_formula_sum 'C24 H30 Cl2 N4 O12 Zn2'
_chemical_formula_weight 768.16
_chemical_name_systematic
; 
 ? 
;
_space_group_IT_number 14
_symmetry_cell_setting monoclinic
_symmetry_space_group_name_Hall '-P 2ybc'
_symmetry_space_group_name_H-M 'P 1 21/c 1'
_atom_sites_solution_hydrogens difmap
_atom_sites_solution_primary direct
_atom_sites_solution_secondary difmap
_audit_creation_method SHELXL-97
_cell_angle_alpha 90.00
_cell_angle_beta 106.121(1)
_cell_angle_gamma 90.00
_cell_formula_units_Z 4
_cell_length_a 16.7023(5)
_cell_length_b 12.3131(4)
_cell_length_c 14.4857(5)
_cell_measurement_reflns_used 9319
_cell_measurement_temperature 120(2)
_cell_measurement_theta_max 28.27
_cell_measurement_theta_min 2.21
_cell_volume 2861.94(16)
_computing_cell_refinement 'SAINT (Bruker, 2002)'
_computing_data_collection 'SMART (Bruker, 2002)'
_computing_data_reduction 'SAINT (Bruker, 2002)'
_computing_molecular_graphics 'SHELXTL (Bruker, 2002)'
_computing_publication_material 'SHELXTL (Bruker, 2002)'
_computing_structure_refinement 'SHELXTL (Bruker, 2002)'
_computing_structure_solution 'SHELXTL (Bruker, 2002)'
_diffrn_ambient_temperature 120(2)
_diffrn_measured_fraction_theta_full 0.999
_diffrn_measured_fraction_theta_max 0.999
_diffrn_measurement_device_type 'CCD area detector'
_diffrn_measurement_method '\f and \w scans'
_diffrn_radiation_monochromator graphite
_diffrn_radiation_source 'sealed tube'
_diffrn_radiation_type MoK\a
_diffrn_radiation_wavelength 0.71073
_diffrn_reflns_av_R_equivalents 0.0388
_diffrn_reflns_av_sigmaI/netI 0.0415
_diffrn_reflns_limit_h_max 22
_diffrn_reflns_limit_h_min -22
_diffrn_reflns_limit_k_max 16
_diffrn_reflns_limit_k_min -16
_diffrn_reflns_limit_l_max 19
_diffrn_reflns_limit_l_min -19
_diffrn_reflns_number 35862
_diffrn_reflns_theta_full 28.24
_diffrn_reflns_theta_max 28.24
_diffrn_reflns_theta_min 2.08
_diffrn_standards_decay_% <1
_diffrn_standards_number 9383
_exptl_absorpt_coefficient_mu 1.934
_exptl_absorpt_correction_T_max 0.992
_exptl_absorpt_correction_T_min 0.872
_exptl_absorpt_correction_type multi-scan
_exptl_absorpt_process_details 'SADABS (Bruker, 2002)'
_exptl_crystal_colour pale-yellow
_exptl_crystal_density_diffrn 1.783
_exptl_crystal_density_meas 0
_exptl_crystal_density_method 'not measured'
_exptl_crystal_description prism
_exptl_crystal_F_000 1568
_exptl_crystal_size_max 0.36
_exptl_crystal_size_mid 0.12
_exptl_crystal_size_min 0.10
_refine_diff_density_max 0.917
_refine_diff_density_min -0.677
_refine_diff_density_rms 0.086
_refine_ls_extinction_method none
_refine_ls_goodness_of_fit_ref 0.990
_refine_ls_hydrogen_treatment mixed
_refine_ls_matrix_type full
_refine_ls_number_parameters 412
_refine_ls_number_reflns 7071
_refine_ls_number_restraints 4
_refine_ls_restrained_S_all 0.990
_refine_ls_R_factor_all 0.0425
_refine_ls_R_factor_gt 0.0334
_refine_ls_shift/su_max 0.001
_refine_ls_shift/su_mean 0.000
_refine_ls_structure_factor_coef Fsqd
_refine_ls_weighting_details 'calc w=1/[\s^2^(Fo^2^)+(0.0426P)^2^] where P=(Fo^2^+2Fc^2^)/3'
_refine_ls_weighting_scheme calc
_refine_ls_wR_factor_gt 0.0797
_refine_ls_wR_factor_ref 0.0822
_reflns_number_gt 5784
_reflns_number_total 7071
_reflns_threshold_expression >2sigma(I)
_cod_data_source_file ic049056asi20040913_103925_1.cif
_cod_data_source_block comp3
_cod_depositor_comments
;
The following automatic conversions were performed:
'_symmetry_cell_setting' value 'Monoclinic' changed to 'monoclinic'
according to '/home/saulius/struct/CIF-dictionaries/cif_core.dic'
dictionary named 'cif_core.dic' version 2.4.1 from 2010-06-29.

Automatic conversion script
Id: cif_fix_enum 1527 2010-12-29 10:47:43Z saulius 
;
_cod_database_code 4308351

loop_
_symmetry_equiv_pos_as_xyz
'x, y, z'
'-x, y+1/2, -z+1/2'
'-x, -y, -z'
'x, -y-1/2, z-1/2'

loop_
_atom_site_label
_atom_site_type_symbol
_atom_site_fract_x
_atom_site_fract_y
_atom_site_fract_z
_atom_site_U_iso_or_equiv
_atom_site_adp_type
_atom_site_occupancy
_atom_site_symmetry_multiplicity
_atom_site_calc_flag
_atom_site_refinement_flags
_atom_site_disorder_assembly
_atom_site_disorder_group
Zn1 Zn 0.041197(16) 0.88307(2) 0.00911(2) 0.01742(8) Uani 1 1 d . . .
O101 O 0.07325(9) 1.04318(12) 0.02896(11) 0.0165(3) Uani 1 1 d . . .
O102 O 0.05639(11) 0.88856(13) -0.12915(13) 0.0233(4) Uani 1 1 d D . .
H101 H 0.0335(17) 0.9475(14) -0.149(2) 0.048(5) Uiso 1 1 d D . .
H102 H 0.0354(17) 0.8353(16) -0.1631(18) 0.048(5) Uiso 1 1 d D . .
N101 N -0.01491(11) 0.73680(14) 0.00970(13) 0.0167(4) Uani 1 1 d . . .
N102 N 0.15950(11) 0.83878(15) 0.07742(13) 0.0173(4) Uani 1 1 d . . .
C101 C -0.09157(14) 0.72024(18) -0.03347(16) 0.0182(5) Uani 1 1 d . . .
H10A H -0.1091 0.6466 -0.0365 0.022 Uiso 1 1 calc R . .
C102 C 0.03274(14) 0.63788(17) 0.05027(17) 0.0210(5) Uani 1 1 d . . .
H10B H 0.0436 0.5953 -0.0030 0.025 Uiso 1 1 calc R . .
H10C H -0.0021 0.5927 0.0804 0.025 Uiso 1 1 calc R . .
C103 C 0.11533(14) 0.66049(19) 0.12435(17) 0.0224(5) Uani 1 1 d . . .
H10D H 0.1403 0.5905 0.1514 0.027 Uiso 1 1 calc R . .
H10E H 0.1045 0.7032 0.1775 0.027 Uiso 1 1 calc R . .
C104 C 0.17801(14) 0.72170(18) 0.08512(17) 0.0204(5) Uani 1 1 d . . .
H10F H 0.2348 0.7102 0.1282 0.025 Uiso 1 1 calc R . .
H10G H 0.1766 0.6927 0.0209 0.025 Uiso 1 1 calc R . .
C105 C 0.21929(14) 0.90435(18) 0.11404(16) 0.0178(5) Uani 1 1 d . . .
H10H H 0.2715 0.8718 0.1446 0.021 Uiso 1 1 calc R . .
C106 C 0.21737(13) 1.02250(18) 0.11479(15) 0.0160(5) Uani 1 1 d . . .
C107 C 0.29309(14) 1.07273(18) 0.16028(16) 0.0189(5) Uani 1 1 d . . .
H10I H 0.3400 1.0279 0.1876 0.023 Uiso 1 1 calc R . .
C108 C 0.30348(14) 1.18405(19) 0.16769(16) 0.0196(5) Uani 1 1 d . . .
C109 C 0.23373(14) 1.24614(18) 0.12555(16) 0.0194(5) Uani 1 1 d . . .
H10J H 0.2389 1.3230 0.1286 0.023 Uiso 1 1 calc R . .
C110 C 0.15606(13) 1.20160(18) 0.07877(16) 0.0165(5) Uani 1 1 d . . .
C111 C 0.14584(13) 1.08689(17) 0.07256(15) 0.0150(4) Uani 1 1 d . . .
C112 C 0.38606(14) 1.2346(2) 0.21737(18) 0.0250(5) Uani 1 1 d . . .
H11A H 0.3820 1.3137 0.2101 0.037 Uiso 1 1 calc R . .
H11B H 0.4288 1.2072 0.1886 0.037 Uiso 1 1 calc R . .
H11C H 0.4013 1.2159 0.2858 0.037 Uiso 1 1 calc R . .
Zn2 Zn -0.433153(16) 0.40495(2) -0.47678(2) 0.01776(8) Uani 1 1 d . . .
O201 O -0.55968(9) 0.43109(12) -0.50930(11) 0.0162(3) Uani 1 1 d . . .
O202 O -0.43697(11) 0.37986(13) -0.62219(12) 0.0220(4) Uani 1 1 d D . .
H201 H -0.4744(14) 0.417(2) -0.6584(18) 0.048(5) Uiso 1 1 d D . .
H202 H -0.4383(18) 0.3154(11) -0.640(2) 0.048(5) Uiso 1 1 d D . .
N201 N -0.30949(12) 0.41445(15) -0.40901(14) 0.0187(4) Uani 1 1 d . . .
N202 N -0.45099(11) 0.24802(14) -0.44263(13) 0.0180(4) Uani 1 1 d . . .
C201 C -0.26859(14) 0.50342(19) -0.38948(16) 0.0198(5) Uani 1 1 d . . .
H20A H -0.2112 0.4962 -0.3560 0.024 Uiso 1 1 calc R . .
C202 C -0.26134(15) 0.31527(19) -0.37175(19) 0.0279(6) Uani 1 1 d . . .
H20B H -0.2532 0.3114 -0.3015 0.033 Uiso 1 1 calc R . .
H20C H -0.2056 0.3212 -0.3828 0.033 Uiso 1 1 calc R . .
C203 C -0.30160(15) 0.2117(2) -0.41663(19) 0.0276(6) Uani 1 1 d . . .
H20D H -0.2607 0.1520 -0.3966 0.033 Uiso 1 1 calc R . .
H20E H -0.3142 0.2187 -0.4873 0.033 Uiso 1 1 calc R . .
C204 C -0.38036(14) 0.17963(19) -0.39266(19) 0.0256(5) Uani 1 1 d . . .
H20F H -0.3934 0.1028 -0.4110 0.031 Uiso 1 1 calc R . .
H20G H -0.3717 0.1859 -0.3224 0.031 Uiso 1 1 calc R . .
C205 C -0.52151(14) 0.19919(18) -0.47278(16) 0.0189(5) Uani 1 1 d . . .
H20H H -0.5209 0.1233 -0.4606 0.023 Uiso 1 1 calc R . .
C206 C -0.60156(13) 0.24453(17) -0.52272(16) 0.0166(5) Uani 1 1 d . . .
C207 C -0.66542(14) 0.16812(18) -0.55497(16) 0.0206(5) Uani 1 1 d . . .
H20I H -0.6527 0.0935 -0.5418 0.025 Uiso 1 1 calc R . .
C208 C -0.74572(14) 0.19568(19) -0.60479(17) 0.0213(5) Uani 1 1 d . . .
C209 C -0.76244(14) 0.30485(19) -0.62012(17) 0.0212(5) Uani 1 1 d . . .
H20J H -0.8175 0.3262 -0.6538 0.025 Uiso 1 1 calc R . .
C210 C -0.70189(14) 0.38609(18) -0.58833(16) 0.0172(5) Uani 1 1 d . . .
C211 C -0.61894(13) 0.35686(17) -0.53925(15) 0.0155(4) Uani 1 1 d . . .
C212 C -0.81138(16) 0.1095(2) -0.6406(2) 0.0297(6) Uani 1 1 d . . .
H21A H -0.8668 0.1422 -0.6527 0.045 Uiso 1 1 calc R . .
H21B H -0.8049 0.0524 -0.5920 0.045 Uiso 1 1 calc R . .
H21C H -0.8050 0.0782 -0.7003 0.045 Uiso 1 1 calc R . .
Cl1 Cl 0.40588(4) 0.56698(5) 0.18989(4) 0.02654(14) Uani 1 1 d . . .
O11 O 0.46027(16) 0.53984(18) 0.13322(16) 0.0581(7) Uani 1 1 d . . .
O12 O 0.32634(14) 0.51853(17) 0.15214(19) 0.0684(8) Uani 1 1 d . . .
O13 O 0.44163(12) 0.53041(15) 0.28707(13) 0.0374(5) Uani 1 1 d . . .
O14 O 0.39609(10) 0.68313(13) 0.19154(13) 0.0286(4) Uani 1 1 d . . .
Cl2 Cl 0.01467(4) 0.62842(5) -0.23199(4) 0.02289(13) Uani 1 1 d . . .
O21 O -0.04188(13) 0.56120(16) -0.19974(14) 0.0436(5) Uani 1 1 d . . .
O22 O -0.02353(11) 0.73203(14) -0.26066(13) 0.0331(4) Uani 1 1 d . . .
O23 O 0.03333(13) 0.57763(14) -0.31338(13) 0.0357(5) Uani 1 1 d . . .
O24 O 0.08982(12) 0.64452(16) -0.15631(14) 0.0422(5) Uani 1 1 d . . .

loop_
_atom_site_aniso_label
_atom_site_aniso_U_11
_atom_site_aniso_U_22
_atom_site_aniso_U_33
_atom_site_aniso_U_23
_atom_site_aniso_U_13
_atom_site_aniso_U_12
Zn1 0.01395(14) 0.01155(13) 0.02458(15) 0.00124(11) 0.00171(11) 0.00003(10)
O101 0.0134(7) 0.0110(8) 0.0228(9) -0.0006(6) 0.0015(7) -0.0008(6)
O102 0.0282(10) 0.0172(9) 0.0246(10) -0.0005(7) 0.0077(8) 0.0030(7)
N101 0.0184(10) 0.0134(9) 0.0176(10) 0.0014(8) 0.0037(8) 0.0012(7)
N102 0.0160(9) 0.0136(9) 0.0218(10) 0.0020(8) 0.0041(8) 0.0020(7)
C101 0.0221(12) 0.0129(11) 0.0196(12) -0.0006(9) 0.0059(10) -0.0038(9)
C102 0.0234(12) 0.0119(11) 0.0251(13) 0.0040(10) 0.0024(10) 0.0007(9)
C103 0.0249(13) 0.0177(12) 0.0243(13) 0.0053(10) 0.0063(10) 0.0041(10)
C104 0.0169(11) 0.0160(11) 0.0269(13) 0.0017(10) 0.0035(10) 0.0040(9)
C105 0.0148(11) 0.0199(12) 0.0176(12) 0.0011(9) 0.0027(9) 0.0031(9)
C106 0.0140(11) 0.0172(11) 0.0159(11) -0.0002(9) 0.0025(9) -0.0001(8)
C107 0.0153(11) 0.0221(12) 0.0182(12) -0.0004(9) 0.0026(9) 0.0019(9)
C108 0.0176(11) 0.0229(12) 0.0177(12) -0.0024(10) 0.0040(9) -0.0047(9)
C109 0.0227(12) 0.0150(11) 0.0206(12) -0.0033(9) 0.0064(10) -0.0038(9)
C110 0.0154(11) 0.0150(11) 0.0185(12) -0.0002(9) 0.0038(9) -0.0001(8)
C111 0.0152(11) 0.0159(11) 0.0141(11) 0.0000(9) 0.0045(9) -0.0006(8)
C112 0.0162(12) 0.0267(13) 0.0276(14) -0.0014(11) -0.0011(10) -0.0056(10)
Zn2 0.01384(14) 0.01283(13) 0.02415(16) 0.00118(11) 0.00122(11) 0.00125(10)
O201 0.0130(8) 0.0127(8) 0.0209(9) -0.0015(6) 0.0012(7) -0.0009(6)
O202 0.0226(9) 0.0190(9) 0.0233(9) -0.0002(7) 0.0044(7) 0.0029(7)
N201 0.0166(10) 0.0158(10) 0.0217(11) 0.0022(8) 0.0022(8) 0.0019(7)
N202 0.0168(9) 0.0155(10) 0.0204(10) 0.0021(8) 0.0029(8) 0.0028(7)
C201 0.0124(11) 0.0249(13) 0.0200(12) 0.0011(10) 0.0010(9) 0.0022(9)
C202 0.0193(12) 0.0208(13) 0.0381(15) 0.0037(11) -0.0010(11) 0.0039(10)
C203 0.0222(13) 0.0231(13) 0.0368(15) 0.0032(11) 0.0072(11) 0.0084(10)
C204 0.0235(13) 0.0179(12) 0.0332(14) 0.0076(11) 0.0041(11) 0.0046(10)
C205 0.0254(12) 0.0132(11) 0.0201(12) 0.0011(9) 0.0099(10) 0.0009(9)
C206 0.0161(11) 0.0169(11) 0.0170(11) -0.0008(9) 0.0050(9) -0.0021(9)
C207 0.0247(12) 0.0151(11) 0.0238(13) -0.0025(10) 0.0096(10) -0.0026(9)
C208 0.0199(12) 0.0218(12) 0.0215(12) -0.0039(10) 0.0046(10) -0.0044(9)
C209 0.0154(11) 0.0237(12) 0.0227(12) -0.0020(10) 0.0025(10) -0.0037(9)
C210 0.0164(11) 0.0170(11) 0.0178(11) -0.0011(9) 0.0040(9) -0.0016(9)
C211 0.0168(11) 0.0158(11) 0.0146(11) -0.0020(9) 0.0057(9) -0.0018(9)
C212 0.0225(13) 0.0243(14) 0.0413(16) -0.0049(12) 0.0071(12) -0.0078(10)
Cl1 0.0298(3) 0.0175(3) 0.0283(3) 0.0018(2) 0.0013(3) 0.0008(2)
O11 0.0915(18) 0.0445(13) 0.0507(14) -0.0078(11) 0.0404(14) 0.0127(13)
O12 0.0425(13) 0.0324(13) 0.103(2) 0.0057(13) -0.0249(14) -0.0139(10)
O13 0.0437(12) 0.0355(11) 0.0311(11) 0.0129(9) 0.0071(9) 0.0158(9)
O14 0.0316(10) 0.0162(9) 0.0364(10) 0.0035(8) 0.0069(8) 0.0011(7)
Cl2 0.0271(3) 0.0192(3) 0.0214(3) -0.0016(2) 0.0051(2) -0.0023(2)
O21 0.0571(13) 0.0375(12) 0.0431(12) 0.0031(10) 0.0256(11) -0.0137(10)
O22 0.0339(10) 0.0237(10) 0.0370(11) 0.0021(8) 0.0019(9) 0.0042(8)
O23 0.0575(13) 0.0256(10) 0.0313(11) -0.0087(8) 0.0241(10) -0.0088(9)
O24 0.0353(11) 0.0390(12) 0.0402(12) -0.0078(10) -0.0097(9) 0.0055(9)

loop_
_atom_type_symbol
_atom_type_description
_atom_type_scat_dispersion_real
_atom_type_scat_dispersion_imag
_atom_type_scat_source
C C 0.0033 0.0016 'International Tables Vol C Tables 4.2.6.8 and 6.1.1.4'
H H 0.0000 0.0000 'International Tables Vol C Tables 4.2.6.8 and 6.1.1.4'
N N 0.0061 0.0033 'International Tables Vol C Tables 4.2.6.8 and 6.1.1.4'
O O 0.0106 0.0060 'International Tables Vol C Tables 4.2.6.8 and 6.1.1.4'
Cl Cl 0.1484 0.1585 'International Tables Vol C Tables 4.2.6.8 and 6.1.1.4'
Zn Zn 0.2839 1.4301 'International Tables Vol C Tables 4.2.6.8 and 6.1.1.4'

loop_
_geom_angle_atom_site_label_1
_geom_angle_atom_site_label_2
_geom_angle_atom_site_label_3
_geom_angle
_geom_angle_site_symmetry_1
_geom_angle_site_symmetry_3
_geom_angle_publ_flag
N102 Zn1 N101 98.51(7) . . ?
N102 Zn1 O101 90.52(7) . . ?
N101 Zn1 O101 163.44(6) . . ?
N102 Zn1 O101 164.25(7) . 3_575 ?
N101 Zn1 O101 89.83(7) . 3_575 ?
O101 Zn1 O101 78.38(6) . 3_575 ?
N102 Zn1 O102 96.63(7) . . ?
N101 Zn1 O102 102.22(7) . . ?
O101 Zn1 O102 90.40(6) . . ?
O101 Zn1 O102 94.60(6) 3_575 . ?
C111 O101 Zn1 129.25(13) . . ?
C111 O101 Zn1 127.89(13) . 3_575 ?
Zn1 O101 Zn1 101.62(6) . 3_575 ?
C101 N101 C102 114.70(19) . . ?
C101 N101 Zn1 122.75(15) . . ?
C102 N101 Zn1 122.14(14) . . ?
C105 N102 C104 117.60(19) . . ?
C105 N102 Zn1 125.21(15) . . ?
C104 N102 Zn1 117.19(14) . . ?
N101 C101 C110 129.1(2) . 3_575 ?
N101 C102 C103 114.27(18) . . ?
C102 C103 C104 114.24(19) . . ?
N102 C104 C103 111.19(18) . . ?
N102 C105 C106 128.2(2) . . ?
C107 C106 C111 119.9(2) . . ?
C107 C106 C105 115.3(2) . . ?
C111 C106 C105 124.9(2) . . ?
C108 C107 C106 123.6(2) . . ?
C107 C108 C109 116.2(2) . . ?
C107 C108 C112 121.8(2) . . ?
C109 C108 C112 122.0(2) . . ?
C108 C109 C110 123.4(2) . . ?
C109 C110 C111 119.9(2) . . ?
C109 C110 C101 115.4(2) . 3_575 ?
C111 C110 C101 124.5(2) . 3_575 ?
O101 C111 C110 120.97(19) . . ?
O101 C111 C106 122.00(19) . . ?
C110 C111 C106 117.02(19) . . ?
N201 Zn2 O201 90.84(7) . 3_464 ?
N201 Zn2 N202 97.76(7) . . ?
O201 Zn2 N202 163.62(6) 3_464 . ?
N201 Zn2 O201 160.73(7) . . ?
O201 Zn2 O201 78.07(6) 3_464 . ?
N202 Zn2 O201 89.65(7) . . ?
N201 Zn2 O202 103.63(7) . . ?
O201 Zn2 O202 93.54(6) 3_464 . ?
N202 Zn2 O202 97.90(7) . . ?
O201 Zn2 O202 92.86(6) . . ?
C211 O201 Zn2 129.35(14) . 3_464 ?
C211 O201 Zn2 126.26(13) . . ?
Zn2 O201 Zn2 101.93(6) 3_464 . ?
C201 N201 C202 115.02(19) . . ?
C201 N201 Zn2 124.42(16) . . ?
C202 N201 Zn2 120.41(15) . . ?
C205 N202 C204 115.76(19) . . ?
C205 N202 Zn2 122.88(16) . . ?
C204 N202 Zn2 120.85(14) . . ?
N201 C201 C210 128.7(2) . 3_464 ?
N201 C202 C203 114.2(2) . . ?
C202 C203 C204 116.0(2) . . ?
N202 C204 C203 111.77(19) . . ?
N202 C205 C206 128.5(2) . . ?
C207 C206 C211 119.8(2) . . ?
C207 C206 C205 114.9(2) . . ?
C211 C206 C205 125.3(2) . . ?
C208 C207 C206 123.3(2) . . ?
C207 C208 C209 116.7(2) . . ?
C207 C208 C212 121.0(2) . . ?
C209 C208 C212 122.3(2) . . ?
C208 C209 C210 123.1(2) . . ?
C209 C210 C211 119.9(2) . . ?
C209 C210 C201 115.1(2) . 3_464 ?
C211 C210 C201 125.0(2) . 3_464 ?
O201 C211 C210 121.7(2) . . ?
O201 C211 C206 121.1(2) . . ?
C210 C211 C206 117.2(2) . . ?
O12 Cl1 O11 110.98(16) . . ?
O12 Cl1 O13 109.55(14) . . ?
O11 Cl1 O13 109.43(13) . . ?
O12 Cl1 O14 108.97(12) . . ?
O11 Cl1 O14 109.66(12) . . ?
O13 Cl1 O14 108.20(11) . . ?
O21 Cl2 O24 110.38(13) . . ?
O21 Cl2 O22 109.18(12) . . ?
O24 Cl2 O22 108.85(11) . . ?
O21 Cl2 O23 109.18(11) . . ?
O24 Cl2 O23 110.07(12) . . ?
O22 Cl2 O23 109.17(11) . . ?

loop_
_geom_bond_atom_site_label_1
_geom_bond_atom_site_label_2
_geom_bond_distance
_geom_bond_site_symmetry_2
_geom_bond_publ_flag
Zn1 N102 2.0236(18) . ?
Zn1 N101 2.0314(18) . ?
Zn1 O101 2.0422(15) . ?
Zn1 O101 2.0487(15) 3_575 ?
Zn1 O102 2.0886(17) . ?
O101 C111 1.316(3) . ?
O101 Zn1 2.0487(15) 3_575 ?
N101 C101 1.276(3) . ?
N101 C102 1.484(3) . ?
N102 C105 1.279(3) . ?
N102 C104 1.472(3) . ?
C101 C110 1.458(3) 3_575 ?
C102 C103 1.520(3) . ?
C103 C104 1.522(3) . ?
C105 C106 1.455(3) . ?
C106 C107 1.398(3) . ?
C106 C111 1.423(3) . ?
C107 C108 1.382(3) . ?
C108 C109 1.385(3) . ?
C108 C112 1.502(3) . ?
C109 C110 1.398(3) . ?
C110 C111 1.423(3) . ?
C110 C101 1.458(3) 3_575 ?
Zn2 N201 2.0291(19) . ?
Zn2 O201 2.0291(15) 3_464 ?
Zn2 N202 2.0370(18) . ?
Zn2 O201 2.0589(14) . ?
Zn2 O202 2.1123(17) . ?
O201 C211 1.328(2) . ?
O201 Zn2 2.0291(15) 3_464 ?
N201 C201 1.280(3) . ?
N201 C202 1.479(3) . ?
N202 C205 1.286(3) . ?
N202 C204 1.466(3) . ?
C201 C210 1.452(3) 3_464 ?
C202 C203 1.503(3) . ?
C203 C204 1.503(3) . ?
C205 C206 1.444(3) . ?
C206 C207 1.402(3) . ?
C206 C211 1.420(3) . ?
C207 C208 1.377(3) . ?
C208 C209 1.378(3) . ?
C208 C212 1.510(3) . ?
C209 C210 1.406(3) . ?
C210 C211 1.417(3) . ?
C210 C201 1.452(3) 3_464 ?
Cl1 O12 1.420(2) . ?
Cl1 O11 1.423(2) . ?
Cl1 O13 1.4402(18) . ?
Cl1 O14 1.4404(17) . ?
Cl2 O21 1.4284(18) . ?
Cl2 O24 1.4327(19) . ?
Cl2 O22 1.4352(18) . ?
Cl2 O23 1.4430(17) . ?

loop_
_geom_torsion_atom_site_label_1
_geom_torsion_atom_site_label_2
_geom_torsion_atom_site_label_3
_geom_torsion_atom_site_label_4
_geom_torsion
_geom_torsion_site_symmetry_1
_geom_torsion_site_symmetry_2
_geom_torsion_site_symmetry_3
_geom_torsion_site_symmetry_4
_geom_torsion_publ_flag
N102 Zn1 O101 C111 -0.89(17) . . . . ?
N101 Zn1 O101 C111 122.5(3) . . . . ?
O101 Zn1 O101 C111 167.9(2) 3_575 . . . ?
O102 Zn1 O101 C111 -97.53(17) . . . . ?
N102 Zn1 O101 Zn1 -168.75(7) . . . 3_575 ?
N101 Zn1 O101 Zn1 -45.4(3) . . . 3_575 ?
O101 Zn1 O101 Zn1 0.0 3_575 . . 3_575 ?
O102 Zn1 O101 Zn1 94.62(7) . . . 3_575 ?
N102 Zn1 N101 C101 -174.17(17) . . . . ?
O101 Zn1 N101 C101 63.5(3) . . . . ?
O101 Zn1 N101 C101 19.24(18) 3_575 . . . ?
O102 Zn1 N101 C101 -75.43(18) . . . . ?
N102 Zn1 N101 C102 -1.86(17) . . . . ?
O101 Zn1 N101 C102 -124.2(2) . . . . ?
O101 Zn1 N101 C102 -168.45(16) 3_575 . . . ?
O102 Zn1 N101 C102 96.88(17) . . . . ?
N101 Zn1 N102 C105 -164.99(18) . . . . ?
O101 Zn1 N102 C105 1.08(19) . . . . ?
O101 Zn1 N102 C105 -43.7(4) 3_575 . . . ?
O102 Zn1 N102 C105 91.55(19) . . . . ?
N101 Zn1 N102 C104 15.24(16) . . . . ?
O101 Zn1 N102 C104 -178.69(15) . . . . ?
O101 Zn1 N102 C104 136.5(2) 3_575 . . . ?
O102 Zn1 N102 C104 -88.23(16) . . . . ?
C102 N101 C101 C110 178.2(2) . . . 3_575 ?
Zn1 N101 C101 C110 -9.0(3) . . . 3_575 ?
C101 N101 C102 C103 -163.5(2) . . . . ?
Zn1 N101 C102 C103 23.6(3) . . . . ?
N101 C102 C103 C104 -63.2(3) . . . . ?
C105 N102 C104 C103 129.8(2) . . . . ?
Zn1 N102 C104 C103 -50.4(2) . . . . ?
C102 C103 C104 N102 79.6(2) . . . . ?
C104 N102 C105 C106 179.1(2) . . . . ?
Zn1 N102 C105 C106 -0.7(3) . . . . ?
N102 C105 C106 C107 -179.8(2) . . . . ?
N102 C105 C106 C111 -0.5(4) . . . . ?
C111 C106 C107 C108 0.3(3) . . . . ?
C105 C106 C107 C108 179.7(2) . . . . ?
C106 C107 C108 C109 -0.9(3) . . . . ?
C106 C107 C108 C112 179.9(2) . . . . ?
C107 C108 C109 C110 0.8(3) . . . . ?
C112 C108 C109 C110 180.0(2) . . . . ?
C108 C109 C110 C111 -0.1(3) . . . . ?
C108 C109 C110 C101 -176.1(2) . . . 3_575 ?
Zn1 O101 C111 C110 179.74(14) . . . . ?
Zn1 O101 C111 C110 -15.4(3) 3_575 . . . ?
Zn1 O101 C111 C106 0.2(3) . . . . ?
Zn1 O101 C111 C106 165.04(15) 3_575 . . . ?
C109 C110 C111 O101 179.91(19) . . . . ?
C101 C110 C111 O101 -4.5(3) 3_575 . . . ?
C109 C110 C111 C106 -0.5(3) . . . . ?
C101 C110 C111 C106 175.12(19) 3_575 . . . ?
C107 C106 C111 O101 179.99(19) . . . . ?
C105 C106 C111 O101 0.7(3) . . . . ?
C107 C106 C111 C110 0.4(3) . . . . ?
C105 C106 C111 C110 -178.8(2) . . . . ?
N201 Zn2 O201 C211 -140.5(2) . . . . ?
O201 Zn2 O201 C211 163.49(19) 3_464 . . . ?
N202 Zn2 O201 C211 -27.42(16) . . . . ?
O202 Zn2 O201 C211 70.47(16) . . . . ?
N201 Zn2 O201 Zn2 56.0(2) . . . 3_464 ?
O201 Zn2 O201 Zn2 0.0 3_464 . . 3_464 ?
N202 Zn2 O201 Zn2 169.09(7) . . . 3_464 ?
O202 Zn2 O201 Zn2 -93.02(7) . . . 3_464 ?
O201 Zn2 N201 C201 1.78(19) 3_464 . . . ?
N202 Zn2 N201 C201 -164.24(19) . . . . ?
O201 Zn2 N201 C201 -52.5(3) . . . . ?
O202 Zn2 N201 C201 95.64(19) . . . . ?
O201 Zn2 N201 C202 177.07(17) 3_464 . . . ?
N202 Zn2 N201 C202 11.04(18) . . . . ?
O201 Zn2 N201 C202 122.8(2) . . . . ?
O202 Zn2 N201 C202 -89.08(18) . . . . ?
N201 Zn2 N202 C205 -177.32(17) . . . . ?
O201 Zn2 N202 C205 61.6(3) 3_464 . . . ?
O201 Zn2 N202 C205 20.53(18) . . . . ?
O202 Zn2 N202 C205 -72.31(18) . . . . ?
N201 Zn2 N202 C204 -5.87(18) . . . . ?
O201 Zn2 N202 C204 -127.0(2) 3_464 . . . ?
O201 Zn2 N202 C204 -168.02(17) . . . . ?
O202 Zn2 N202 C204 99.14(17) . . . . ?
C202 N201 C201 C210 -177.1(2) . . . 3_464 ?
Zn2 N201 C201 C210 -1.6(3) . . . 3_464 ?
C201 N201 C202 C203 -164.2(2) . . . . ?
Zn2 N201 C202 C203 20.1(3) . . . . ?
N201 C202 C203 C204 -68.5(3) . . . . ?
C205 N202 C204 C203 142.2(2) . . . . ?
Zn2 N202 C204 C203 -29.8(3) . . . . ?
C202 C203 C204 N202 73.7(3) . . . . ?
C204 N202 C205 C206 179.1(2) . . . . ?
Zn2 N202 C205 C206 -9.0(3) . . . . ?
N202 C205 C206 C207 173.7(2) . . . . ?
N202 C205 C206 C211 -7.2(4) . . . . ?
C211 C206 C207 C208 1.5(3) . . . . ?
C205 C206 C207 C208 -179.3(2) . . . . ?
C206 C207 C208 C209 -1.8(3) . . . . ?
C206 C207 C208 C212 178.0(2) . . . . ?
C207 C208 C209 C210 0.6(3) . . . . ?
C212 C208 C209 C210 -179.2(2) . . . . ?
C208 C209 C210 C211 1.0(3) . . . . ?
C208 C209 C210 C201 -179.5(2) . . . 3_464 ?
Zn2 O201 C211 C210 -0.5(3) 3_464 . . . ?
Zn2 O201 C211 C210 -159.45(15) . . . . ?
Zn2 O201 C211 C206 179.84(14) 3_464 . . . ?
Zn2 O201 C211 C206 20.9(3) . . . . ?
C209 C210 C211 O201 179.01(19) . . . . ?
C201 C210 C211 O201 -0.4(3) 3_464 . . . ?
C209 C210 C211 C206 -1.3(3) . . . . ?
C201 C210 C211 C206 179.2(2) 3_464 . . . ?
C207 C206 C211 O201 179.84(19) . . . . ?
C205 C206 C211 O201 0.7(3) . . . . ?
C207 C206 C211 C210 0.2(3) . . . . ?
C205 C206 C211 C210 -178.9(2) . . . . ?
